data_2012536
loop_
_publ_author_name
'Razak, Ibrahim Abdul'
'Usman, Anwar'
'Fun, Hoong-Kun'
'Yamin, Bohari M.'
'Keat, Goh Wooi'

_publ_section_title
;
 Dichlorobis(trimethylenethiourea-\k<i>S</i>)antimony(III) chloride
;
_journal_issue 2
_journal_name_full 'Acta Crystallographica Section C'
_journal_page_first m122
_journal_page_last m123
_journal_paper_doi 10.1107/S0108270101020911
_journal_volume 58
_journal_year 2002
_chemical_formula_iupac '[Sb Cl2 (C4 H8 N2 S)2] Cl'
_chemical_formula_moiety 'C8 H16 Cl2 N4 S2 Sb 1+, Cl 1-'
_chemical_formula_sum 'C8 H16 Cl3 N4 S2 Sb'
_chemical_formula_weight 460.47
_chemical_melting_point 480
_chemical_name_systematic
;
Dichlorobis(trimethylenethiourea-S)antimony(III) chloride
;
_space_group_IT_number 2
_symmetry_cell_setting triclinic
_symmetry_space_group_name_Hall '-P 1'
_symmetry_space_group_name_H-M 'P -1'
_atom_sites_solution_hydrogens geom
_atom_sites_solution_primary direct
_atom_sites_solution_secondary difmap
_audit_creation_method SHELXL-97
_cell_angle_alpha 71.3580(10)
_cell_angle_beta 84.2520(10)
_cell_angle_gamma 73.6120(10)
_cell_formula_units_Z 2
_cell_length_a 7.5103(4)
_cell_length_b 10.3304(5)
_cell_length_c 12.1206(6)
_cell_measurement_reflns_used 5944
_cell_measurement_temperature 293(2)
_cell_measurement_theta_max 29.35
_cell_measurement_theta_min 1.77
_cell_volume 854.78(7)
_computing_cell_refinement 'SAINT (Siemens, 1996)'
_computing_data_collection 'SMART (Siemens, 1996)'
_computing_data_reduction SAINT
_computing_molecular_graphics SHELXTL
_computing_publication_material
;
SHELXTL, PARST (Nardelli, 1995) and PLATON (Spek, 1990)
;
_computing_structure_refinement SHELXTL
_computing_structure_solution 'SHELXTL (Sheldrick, 1997)'
_diffrn_ambient_temperature 293(2)
_diffrn_detector_area_resol_mean 8.33
_diffrn_measured_fraction_theta_full .991
_diffrn_measured_fraction_theta_max .991
_diffrn_measurement_device_type 'Siemens SMART CCD area-detector'
_diffrn_measurement_method \w
_diffrn_radiation_monochromator graphite
_diffrn_radiation_source 'fine-focus sealed tube'
_diffrn_radiation_type MoK\a
_diffrn_radiation_wavelength .71073
_diffrn_reflns_av_R_equivalents .0688
_diffrn_reflns_av_sigmaI/netI .1091
_diffrn_reflns_limit_h_max 8
_diffrn_reflns_limit_h_min -7
_diffrn_reflns_limit_k_max 9
_diffrn_reflns_limit_k_min -12
_diffrn_reflns_limit_l_max 14
_diffrn_reflns_limit_l_min -14
_diffrn_reflns_number 4916
_diffrn_reflns_theta_full 25.00
_diffrn_reflns_theta_max 25.00
_diffrn_reflns_theta_min 1.77
_diffrn_standards_decay_% 0
_exptl_absorpt_coefficient_mu 2.316
_exptl_absorpt_correction_T_max .7375
_exptl_absorpt_correction_T_min .6545
_exptl_absorpt_correction_type empirical
_exptl_absorpt_process_details '(SADABS; Sheldrick, 1996)'
_exptl_crystal_colour colourless
_exptl_crystal_density_diffrn 1.789
_exptl_crystal_density_method 'not measured'
_exptl_crystal_description block
_exptl_crystal_F_000 452
_exptl_crystal_size_max .20
_exptl_crystal_size_mid .16
_exptl_crystal_size_min .14
_refine_diff_density_max 1.550
_refine_diff_density_min -1.785
_refine_ls_extinction_coef .054(5)
_refine_ls_extinction_expression Fc^*^=kFc[1+0.001xFc^2^\l^3^/sin(2\q)]^-1/4^
_refine_ls_extinction_method SHELXL97
_refine_ls_goodness_of_fit_ref 1.085
_refine_ls_hydrogen_treatment constr
_refine_ls_matrix_type full
_refine_ls_number_parameters 164
_refine_ls_number_reflns 2981
_refine_ls_number_restraints 0
_refine_ls_restrained_S_all 1.085
_refine_ls_R_factor_all .0647
_refine_ls_R_factor_gt .0580
_refine_ls_shift/su_max <0.001
_refine_ls_shift/su_mean .000
_refine_ls_structure_factor_coef Fsqd
_refine_ls_weighting_details 'calc w = 1/[\s^2^(Fo^2^)+(0.0841P)^2^+0.1942P] where P = (Fo^2^+2Fc^2^)/3'
_refine_ls_weighting_scheme calc
_refine_ls_wR_factor_gt .1537
_refine_ls_wR_factor_ref .1578
_reflns_number_gt 2799
_reflns_number_total 2981
_reflns_threshold_expression I>2\s(I)
_cod_data_source_file tr1006.cif
_cod_data_source_block I
_cod_depositor_comments
;
The following automatic conversions were performed:

'_chemical_melting_point' value '480K' was changed to '480' - the
value should be numeric and without a unit designator.

Automatic conversion script
Id: cif_fix_values 1646 2011-03-28 12:23:43Z adriana 

The following automatic conversions were performed:

'_chemical_melting_point' value '480K' was changed to '480' - the
value should be numeric and without a unit designator.

Automatic conversion script
Id: cif_fix_values 1715 2011-07-08 13:25:40Z adriana 
;
_cod_database_code 2012536

loop_
_symmetry_equiv_pos_as_xyz
'x, y, z'
'-x, -y, -z'

loop_
_atom_site_label
_atom_site_fract_x
_atom_site_fract_y
_atom_site_fract_z
_atom_site_U_iso_or_equiv
_atom_site_adp_type
_atom_site_calc_flag
_atom_site_refinement_flags
_atom_site_occupancy
_atom_site_disorder_assembly
_atom_site_disorder_group
_atom_site_type_symbol
Sb1 .47852(4) .44234(3) .19963(3) .0272(3) Uani d . 1 . . Sb
Cl1 .4838(2) .18669(15) .29632(14) .0460(4) Uani d . 1 . . Cl
Cl2 .3689(2) .72354(15) .10677(14) .0461(4) Uani d . 1 . . Cl
Cl3 .7829(2) .4118(2) .35724(15) .0479(4) Uani d . 1 . . Cl
S1 .26511(19) .51998(14) .34993(11) .0341(4) Uani d . 1 . . S
S2 .2109(2) .48201(15) .06763(13) .0375(4) Uani d . 1 . . S
N1 .1543(7) .3125(6) .5067(4) .0413(12) Uani d . 1 . . N
H1A .0530 .3510 .4680 .050 Uiso calc R 1 . . H
N2 .4532(6) .3148(5) .5265(4) .0358(11) Uani d . 1 . . N
H2A .5421 .3542 .5007 .043 Uiso calc R 1 . . H
N3 .2613(8) .2301(6) .0380(4) .0448(13) Uani d . 1 . . N
H3A .3356 .2599 -.0168 .054 Uiso calc R 1 . . H
N4 .0529(7) .2768(6) .1814(5) .0429(12) Uani d . 1 . . N
H4A -.0075 .3366 .2165 .051 Uiso calc R 1 . . H
C1 .2965(7) .3667(6) .4709(4) .0299(11) Uani d . 1 . . C
C2 .4834(10) .1917(7) .6314(6) .0508(16) Uani d . 1 . . C
H2B .5696 .1990 .6822 .061 Uiso calc R 1 . . H
H2C .5362 .1056 .6102 .061 Uiso calc R 1 . . H
C3 .3020(12) .1866(8) .6930(6) .058(2) Uani d . 1 . . C
H3B .2569 .2670 .7226 .070 Uiso calc R 1 . . H
H3C .3184 .1007 .7586 .070 Uiso calc R 1 . . H
C4 .1618(10) .1896(8) .6098(6) .0548(18) Uani d . 1 . . C
H4B .1985 .1033 .5877 .066 Uiso calc R 1 . . H
H4C .0405 .1962 .6471 .066 Uiso calc R 1 . . H
C5 .1724(7) .3149(6) .1001(4) .0311(11) Uani d . 1 . . C
C6 .0166(12) .1354(9) .2161(8) .067(2) Uani d . 1 . . C
H6A .0922 .0730 .2826 .081 Uiso calc R 1 . . H
H6B -.1127 .1439 .2389 .081 Uiso calc R 1 . . H
C7 .0592(13) .0744(9) .1201(9) .077(3) Uani d . 1 . . C
H7A -.0404 .1201 .0640 .093 Uiso calc R 1 . . H
H7B .0633 -.0254 .1500 .093 Uiso calc R 1 . . H
C8 .2382(13) .0891(8) .0592(8) .068(3) Uani d . 1 . . C
H8A .3400 .0196 .1061 .082 Uiso calc R 1 . . H
H8B .2422 .0701 -.0145 .082 Uiso calc R 1 . . H

loop_
_atom_site_aniso_label
_atom_site_aniso_U_11
_atom_site_aniso_U_22
_atom_site_aniso_U_33
_atom_site_aniso_U_12
_atom_site_aniso_U_13
_atom_site_aniso_U_23
Sb1 .0260(3) .0231(3) .0318(3) -.00468(19) .00005(18) -.0094(2)
Cl1 .0568(10) .0221(7) .0557(9) -.0049(6) -.0151(7) -.0078(6)
Cl2 .0515(10) .0259(7) .0568(9) -.0125(7) .0074(7) -.0075(6)
Cl3 .0249(8) .0723(11) .0598(10) -.0116(7) .0029(6) -.0403(9)
S1 .0322(8) .0289(7) .0337(7) .0006(6) .0011(6) -.0075(6)
S2 .0456(9) .0260(7) .0404(8) -.0052(6) -.0173(6) -.0082(6)
N1 .029(3) .042(3) .048(3) -.011(2) -.002(2) -.006(2)
N2 .030(3) .036(3) .038(2) -.008(2) -.0100(19) -.005(2)
N3 .054(3) .046(3) .046(3) -.021(3) .014(2) -.026(2)
N4 .045(3) .035(3) .053(3) -.013(2) .005(2) -.019(2)
C1 .026(3) .032(3) .033(3) -.009(2) .001(2) -.013(2)
C2 .066(4) .037(3) .050(3) -.017(3) -.021(3) -.007(3)
C3 .084(6) .039(4) .040(3) -.014(4) -.001(4) .001(3)
C4 .054(4) .046(4) .058(4) -.021(3) .014(3) -.005(3)
C5 .031(3) .036(3) .032(3) -.006(2) -.006(2) -.019(2)
C6 .062(5) .052(4) .096(6) -.030(4) .021(4) -.027(4)
C7 .082(6) .050(5) .113(7) -.036(5) .017(5) -.032(5)
C8 .097(7) .043(4) .082(5) -.034(4) .038(5) -.041(4)

loop_
_atom_type_symbol
_atom_type_description
_atom_type_scat_dispersion_real
_atom_type_scat_dispersion_imag
_atom_type_scat_source
C C .0033 .0016 'International Tables Vol C Tables 4.2.6.8 and 6.1.1.4'
H H .0000 .0000 'International Tables Vol C Tables 4.2.6.8 and 6.1.1.4'
N N .0061 .0033 'International Tables Vol C Tables 4.2.6.8 and 6.1.1.4'
Cl Cl .1484 .1585 'International Tables Vol C Tables 4.2.6.8 and 6.1.1.4'
S S .1246 .1234 'International Tables Vol C Tables 4.2.6.8 and 6.1.1.4'
Sb Sb -.5866 1.5461 'International Tables Vol C Tables 4.2.6.8 and 6.1.1.4'

loop_
_geom_angle_atom_site_label_1
_geom_angle_atom_site_label_2
_geom_angle_atom_site_label_3
_geom_angle
_geom_angle_publ_flag
S1 Sb1 Cl1 92.41(5) yes
S1 Sb1 Cl2 76.62(5) yes
S1 Sb1 S2 92.59(5) yes
S2 Sb1 Cl2 76.18(5) yes
Cl1 Sb1 S2 92.43(5) yes
Cl1 Sb1 Cl2 163.60(6) yes
C1 S1 Sb1 104.01(18) yes
C5 S2 Sb1 104.18(18) yes
C1 N1 C4 122.6(5) ?
C1 N1 H1A 118.7 ?
C4 N1 H1A 118.7 ?
C1 N2 C2 122.4(5) ?
C1 N2 H2A 118.8 ?
C2 N2 H2A 118.8 ?
C5 N3 C8 122.7(5) ?
C5 N3 H3A 118.7 ?
C8 N3 H3A 118.7 ?
C5 N4 C6 123.1(5) ?
C5 N4 H4A 118.4 ?
C6 N4 H4A 118.4 ?
N2 C1 N1 121.8(5) ?
N2 C1 S1 120.1(4) ?
N1 C1 S1 117.9(4) ?
N2 C2 C3 109.0(5) ?
N2 C2 H2B 109.9 ?
C3 C2 H2B 109.9 ?
N2 C2 H2C 109.9 ?
C3 C2 H2C 109.9 ?
H2B C2 H2C 108.3 ?
C2 C3 C4 109.8(6) ?
C2 C3 H3B 109.7 ?
C4 C3 H3B 109.7 ?
C2 C3 H3C 109.7 ?
C4 C3 H3C 109.7 ?
H3B C3 H3C 108.2 ?
N1 C4 C3 108.3(6) ?
N1 C4 H4B 110.0 ?
C3 C4 H4B 110.0 ?
N1 C4 H4C 110.0 ?
C3 C4 H4C 110.0 ?
H4B C4 H4C 108.4 ?
N4 C5 N3 121.1(5) ?
N4 C5 S2 120.0(4) ?
N3 C5 S2 118.9(4) ?
C7 C6 N4 110.7(6) ?
C7 C6 H6A 109.5 ?
N4 C6 H6A 109.5 ?
C7 C6 H6B 109.5 ?
N4 C6 H6B 109.5 ?
H6A C6 H6B 108.1 ?
C6 C7 C8 113.8(7) ?
C6 C7 H7A 108.8 ?
C8 C7 H7A 108.8 ?
C6 C7 H7B 108.8 ?
C8 C7 H7B 108.8 ?
H7A C7 H7B 107.7 ?
N3 C8 C7 111.7(6) ?
N3 C8 H8A 109.3 ?
C7 C8 H8A 109.3 ?
N3 C8 H8B 109.3 ?
C7 C8 H8B 109.3 ?
H8A C8 H8B 107.9 ?

loop_
_geom_bond_atom_site_label_1
_geom_bond_atom_site_label_2
_geom_bond_site_symmetry_2
_geom_bond_distance
_geom_bond_publ_flag
Sb1 S1 . 2.4810(10) yes
Sb1 S2 . 2.555(2) yes
Sb1 Cl1 . 2.5140(10) yes
Sb1 Cl2 . 2.670(2) yes
S1 C1 . 1.757(5) yes
S2 C5 . 1.745(6) yes
N1 C1 . 1.316(7) yes
N1 C4 . 1.462(8) yes
N1 H1A . .8600 ?
N2 C1 . 1.303(7) yes
N2 C2 . 1.465(8) yes
N2 H2A . .8600 ?
N3 C5 . 1.330(7) yes
N3 C8 . 1.453(9) yes
N3 H3A . .8600 ?
N4 C5 . 1.306(7) yes
N4 C6 . 1.481(9) yes
N4 H4A . .8600 ?
C2 C3 . 1.492(11) yes
C2 H2B . .9700 ?
C2 H2C . .9700 ?
C3 C4 . 1.517(11) yes
C3 H3B . .9700 ?
C3 H3C . .9700 ?
C4 H4B . .9700 ?
C4 H4C . .9700 ?
C6 C7 . 1.461(13) yes
C6 H6A . .9700 ?
C6 H6B . .9700 ?
C7 C8 . 1.490(12) yes
C7 H7A . .9700 ?
C7 H7B . .9700 ?
C8 H8A . .9700 ?
C8 H8B . .9700 ?

loop_
_geom_hbond_atom_site_label_D
_geom_hbond_atom_site_label_H
_geom_hbond_atom_site_label_A
_geom_hbond_site_symmetry_A
_geom_hbond_distance_DH
_geom_hbond_distance_HA
_geom_hbond_distance_DA
_geom_hbond_angle_DHA
_geom_hbond_publ_flag
N1 H1A Cl3 1_455 .86 2.37 3.213(6) 169 yes
N2 H2A Cl3 1_555 .86 2.44 3.227(5) 152 yes
N3 H3A Cl2 2_665 .86 2.40 3.203(6) 156 yes
N4 H4A Cl3 1_455 .86 2.37 3.168(6) 155 yes

loop_
_geom_torsion_atom_site_label_1
_geom_torsion_atom_site_label_2
_geom_torsion_atom_site_label_3
_geom_torsion_atom_site_label_4
_geom_torsion
Cl1 Sb1 S1 C1 22.28(19)
S2 Sb1 S1 C1 114.82(19)
Cl2 Sb1 S1 C1 -170.04(19)
S1 Sb1 S2 C5 -96.33(19)
Cl1 Sb1 S2 C5 -3.81(19)
Cl2 Sb1 S2 C5 -171.87(19)
C2 N2 C1 N1 .9(9)
C2 N2 C1 S1 176.8(4)
C4 N1 C1 N2 -.9(9)
C4 N1 C1 S1 -176.9(5)
Sb1 S1 C1 N2 68.2(5)
Sb1 S1 C1 N1 -115.7(4)
C1 N2 C2 C3 -28.5(8)
N2 C2 C3 C4 54.1(7)
C1 N1 C4 C3 27.9(9)
C2 C3 C4 N1 -53.7(8)
C6 N4 C5 N3 4.2(10)
C6 N4 C5 S2 -178.2(5)
C8 N3 C5 N4 -2.6(10)
C8 N3 C5 S2 179.8(6)
Sb1 S2 C5 N4 91.1(5)
Sb1 S2 C5 N3 -91.3(5)
C5 N4 C6 C7 -25.8(10)
N4 C6 C7 C8 44.9(11)
C5 N3 C8 C7 22.5(11)
C6 C7 C8 N3 -44.0(12)
